data_7126368
loop_
_publ_author_name
'Salorinne, Kirsi'
'Man, Renee W. Y.'
'Lummis, Paul A.'
'Hazer, Maryam Sabooni Asre'
'Malola, Sami'
'Yim, Jacky C.-H.'
'Veinot, Alex J.'
'Zhou, Wenxia'
'H\"akkinen, Hannu'
'Nambo, Masakazu'
'Crudden, Cathleen M.'

_publ_section_title
;
 Synthesis and properties of an Au<sub>6</sub> cluster supported by a
 mixed N-heterocyclic carbene-thiolate ligand.
;
_journal_issue 45
_journal_name_full 'Chemical communications (Cambridge, England)'
_journal_page_first 6102
_journal_page_last 6105
_journal_paper_doi 10.1039/d0cc01482f
_journal_volume 56
_journal_year 2020
_chemical_formula_sum 'C50 H60 Au6 F12 N8 O2 P2 S4'
_chemical_formula_weight 2405.04
_space_group_crystal_system orthorhombic
_space_group_IT_number 70
_space_group_name_Hall '-F 2uv 2vw'
_space_group_name_H-M_alt 'F d d d :2'
_symmetry_cell_setting orthorhombic
_symmetry_space_group_name_H-M 'F d d d :2'
_atom_sites_solution_hydrogens geom
_atom_sites_solution_primary direct
_atom_sites_solution_secondary difmap
_audit_creation_method SHELXL-2014/7
_audit_update_record
;
2020-02-20 deposited with the CCDC.	2020-04-06 downloaded from the CCDC.
;
_cell_angle_alpha 90
_cell_angle_beta 90
_cell_angle_gamma 90
_cell_formula_units_Z 8
_cell_length_a 12.360(4)
_cell_length_b 29.522(9)
_cell_length_c 35.0152(10)
_cell_measurement_reflns_used 6244
_cell_measurement_temperature 123
_cell_measurement_theta_max 25.3
_cell_measurement_theta_min 3.2
_cell_volume 12777(6)
_computing_cell_refinement
;
Rigaku CrystalClear-SM Expert 2.1 b29
;
_computing_data_collection
;
Rigaku CrystalClear-SM Expert 2.1 b29
;
_computing_data_reduction
;
Rigaku CrystalClear-SM Expert 2.1 b29
;
_computing_molecular_graphics 'Yadokari-XG 2009 (Wakita Nemoto et al., 2009)'
_computing_publication_material 'Yadokari-XG 2009 (Wakita,Nemoto et al., 2009)'
_computing_structure_refinement 'SHELXL-2014/7 (Sheldrick, 2014)'
_computing_structure_solution SHELX-97
_diffrn_ambient_temperature 123(2)
_diffrn_detector_area_resol_mean 5.8140
_diffrn_measured_fraction_theta_full 0.998
_diffrn_measured_fraction_theta_max 0.998
_diffrn_measurement_device_type
;
Rigaku CrystalClear-SM Expert 2.1 b29
;
_diffrn_measurement_method 'profile data from \w-scans'
_diffrn_radiation_monochromator Confocal
_diffrn_radiation_type MoK\a
_diffrn_radiation_wavelength 0.71075
_diffrn_reflns_av_R_equivalents 0.0662
_diffrn_reflns_av_unetI/netI 0.0258
_diffrn_reflns_Laue_measured_fraction_full 0.998
_diffrn_reflns_Laue_measured_fraction_max 0.998
_diffrn_reflns_limit_h_max 14
_diffrn_reflns_limit_h_min -14
_diffrn_reflns_limit_k_max 35
_diffrn_reflns_limit_k_min -35
_diffrn_reflns_limit_l_max 41
_diffrn_reflns_limit_l_min -41
_diffrn_reflns_number 37240
_diffrn_reflns_point_group_measured_fraction_full 0.998
_diffrn_reflns_point_group_measured_fraction_max 0.998
_diffrn_reflns_theta_full 24.997
_diffrn_reflns_theta_max 24.997
_diffrn_reflns_theta_min 3.170
_diffrn_source 'Rotating Anode'
_exptl_absorpt_coefficient_mu 13.988
_exptl_absorpt_correction_T_max 1.000
_exptl_absorpt_correction_T_min 0.446
_exptl_absorpt_correction_type multi-scan
_exptl_absorpt_process_details 'Jacobson, R. (1998) Private communication'
_exptl_crystal_colour Colorless
_exptl_crystal_density_diffrn 2.501
_exptl_crystal_description Block
_exptl_crystal_F_000 8864
_exptl_crystal_size_max 0.150
_exptl_crystal_size_mid 0.150
_exptl_crystal_size_min 0.150
_refine_diff_density_max 0.907
_refine_diff_density_min -1.005
_refine_diff_density_rms 0.129
_refine_ls_extinction_method none
_refine_ls_goodness_of_fit_ref 0.992
_refine_ls_matrix_type full
_refine_ls_number_parameters 238
_refine_ls_number_reflns 2815
_refine_ls_number_restraints 83
_refine_ls_restrained_S_all 1.029
_refine_ls_R_factor_all 0.0227
_refine_ls_R_factor_gt 0.0178
_refine_ls_shift/su_max 0.001
_refine_ls_shift/su_mean 0.000
_refine_ls_structure_factor_coef Fsqd
_refine_ls_weighting_details 'w=1/[\s^2^(Fo^2^)+(0.0233P)^2^] where P=(Fo^2^+2Fc^2^)/3'
_refine_ls_weighting_scheme calc
_refine_ls_wR_factor_gt 0.0413
_refine_ls_wR_factor_ref 0.0420
_reflns_Friedel_coverage 0.000
_reflns_number_gt 2421
_reflns_number_total 2815
_reflns_threshold_expression 'I > 2\s(I)'
_cod_data_source_file d0cc01482f2.cif
_cod_data_source_block ks
_cod_depositor_comments
;
The following automatic conversions were performed:

data item '_exptl_absorpt_correction_type' value 'Multi-scan' was
changed to 'multi-scan' in accordance with the
/home/data/users/saulius/crontab/automatic-downloads/rss-feeds/RSC/lib/dictionaries/cif_core.dic
dictionary named 'cif_core.dic' version 2.4.2 last updated on
2011-04-26.

data item '_symmetry_cell_setting' value 'Orthorhombic' was changed
to 'orthorhombic' in accordance with the
/home/data/users/saulius/crontab/automatic-downloads/rss-feeds/RSC/lib/dictionaries/cif_core.dic
dictionary named 'cif_core.dic' version 2.4.2 last updated on
2011-04-26.

Automatic conversion script
Id: cif_fix_values 7556 2019-12-06 15:28:31Z antanas 

 Adding full bibliography for 7126368--7126369.cif.
;
_cod_original_sg_symbol_H-M 'F d d d'
_cod_database_code 7126368
_shelx_shelxl_version_number 2014/7
_shelx_space_group_comment
;
The symmetry employed for this shelxl refinement is uniquely defined
by the following loop, which should always be used as a source of
symmetry information in preference to the above space-group names.
They are only intended as comments.
;
_shelx_estimated_absorpt_t_min 0.228
_shelx_estimated_absorpt_t_max 0.228

loop_
_space_group_symop_operation_xyz
'x, y, z'
'-x+1/4, -y+1/4, z'
'x, -y+1/4, -z+1/4'
'-x+1/4, y, -z+1/4'
'x, y+1/2, z+1/2'
'-x+1/4, -y+3/4, z+1/2'
'x, -y+3/4, -z+3/4'
'-x+1/4, y+1/2, -z+3/4'
'x+1/2, y, z+1/2'
'-x+3/4, -y+1/4, z+1/2'
'x+1/2, -y+1/4, -z+3/4'
'-x+3/4, y, -z+3/4'
'x+1/2, y+1/2, z'
'-x+3/4, -y+3/4, z'
'x+1/2, -y+3/4, -z+1/4'
'-x+3/4, y+1/2, -z+1/4'
'-x, -y, -z'
'x-1/4, y-1/4, -z'
'-x, y-1/4, z-1/4'
'x-1/4, -y, z-1/4'
'-x, -y+1/2, -z+1/2'
'x-1/4, y+1/4, -z+1/2'
'-x, y+1/4, z+1/4'
'x-1/4, -y+1/2, z+1/4'
'-x+1/2, -y, -z+1/2'
'x+1/4, y-1/4, -z+1/2'
'-x+1/2, y-1/4, z+1/4'
'x+1/4, -y, z+1/4'
'-x+1/2, -y+1/2, -z'
'x+1/4, y+1/4, -z'
'-x+1/2, y+1/4, z-1/4'
'x+1/4, -y+1/2, z-1/4'

loop_
_atom_site_label
_atom_site_type_symbol
_atom_site_fract_x
_atom_site_fract_y
_atom_site_fract_z
_atom_site_U_iso_or_equiv
_atom_site_adp_type
_atom_site_occupancy
_atom_site_site_symmetry_order
_atom_site_calc_flag
_atom_site_refinement_flags_posn
_atom_site_refinement_flags_adp
_atom_site_refinement_flags_occupancy
_atom_site_disorder_assembly
_atom_site_disorder_group
Au1 Au 0.61827(2) 0.18587(2) 0.07140(2) 0.01569(6) Uani 1 1 d . . . . .
Au2 Au 0.81242(2) 0.1250 0.1250 0.01721(7) Uani 1 2 d S T P . .
S1 S 0.81637(8) 0.17852(3) 0.17214(3) 0.0192(2) Uani 1 1 d . . . . .
C1 C 0.7760(3) 0.19663(12) 0.06071(11) 0.0137(8) Uani 1 1 d . . . . .
N1 N 0.8412(2) 0.22426(10) 0.08099(9) 0.0150(7) Uani 1 1 d . . . . .
C2 C 0.9415(3) 0.22806(13) 0.06329(12) 0.0186(9) Uani 1 1 d . . . . .
C3 C 0.9366(3) 0.20102(13) 0.03040(11) 0.0177(9) Uani 1 1 d . . . . .
N2 N 0.8327(2) 0.18194(10) 0.03023(9) 0.0154(7) Uani 1 1 d . . . . .
C4 C 0.8112(3) 0.24899(13) 0.11543(11) 0.0178(9) Uani 1 1 d . . . . .
H1 H 0.7318 0.2470 0.1188 0.021 Uiso 1 1 calc R U . . .
H2 H 0.8300 0.2813 0.1119 0.021 Uiso 1 1 calc R U . . .
C5 C 0.8656(3) 0.23181(13) 0.15150(11) 0.0178(9) Uani 1 1 d . . . . .
H3 H 0.8589 0.2556 0.1712 0.021 Uiso 1 1 calc R U . . .
H4 H 0.9437 0.2282 0.1460 0.021 Uiso 1 1 calc R U . . .
C6 C 1.0319(3) 0.25419(14) 0.07239(12) 0.0231(10) Uani 1 1 d . . . . .
H5 H 1.0339 0.2731 0.0943 0.028 Uiso 1 1 calc R U . . .
C7 C 1.1179(3) 0.25096(16) 0.04771(14) 0.0316(11) Uani 1 1 d . . . . .
H6 H 1.1817 0.2678 0.0529 0.038 Uiso 1 1 calc R U . . .
C8 C 1.1143(3) 0.22354(16) 0.01511(14) 0.0331(11) Uani 1 1 d . . . . .
H7 H 1.1760 0.2223 -0.0010 0.040 Uiso 1 1 calc R U . . .
C9 C 1.0245(3) 0.19838(14) 0.00561(13) 0.0274(10) Uani 1 1 d . . . . .
H8 H 1.0226 0.1801 -0.0167 0.033 Uiso 1 1 calc R U . . .
C10 C 0.7818(3) 0.15470(14) -0.00052(11) 0.0222(10) Uani 1 1 d . . . . .
H9 H 0.7176 0.1391 0.0108 0.027 Uiso 1 1 calc R U . . .
C11 C 0.7404(4) 0.18581(15) -0.03164(13) 0.0392(12) Uani 1 1 d . . . . .
H10 H 0.6884 0.2073 -0.0207 0.059 Uiso 1 1 calc R U . . .
H11 H 0.7049 0.1678 -0.0515 0.059 Uiso 1 1 calc R U . . .
H12 H 0.8012 0.2025 -0.0428 0.059 Uiso 1 1 calc R U . . .
C12 C 0.8563(4) 0.11810(15) -0.01620(14) 0.0328(11) Uani 1 1 d . . . . .
H13 H 0.9105 0.1319 -0.0330 0.049 Uiso 1 1 calc R U . . .
H14 H 0.8136 0.0961 -0.0307 0.049 Uiso 1 1 calc R U . . .
H15 H 0.8927 0.1027 0.0050 0.049 Uiso 1 1 calc R U . . .
P1 P 0.8750 0.3750 0.15482(4) 0.0223(3) Uani 1 2 d DS T P . .
F1 F 0.8750 0.3750 0.10973(17) 0.035(3) Uani 0.5 2 d DS TU P A 1
F2 F 0.8750 0.3750 0.20076(17) 0.044(3) Uani 0.5 2 d DS TU P A 1
F3 F 0.9550(5) 0.3322(2) 0.15569(19) 0.044(3) Uani 0.5 1 d D . P A 1
F4 F 0.77228(18) 0.34201(8) 0.15504(7) 0.0319(6) Uani 1 1 d D . . . .
F5 F 0.9465(7) 0.3369(3) 0.1339(3) 0.030(4) Uani 0.25 1 d D . P A -2
F6 F 0.9147(7) 0.3544(3) 0.1952(2) 0.033(4) Uani 0.25 1 d D U P A -2
F7 F 0.8421(9) 0.3949(3) 0.1142(2) 0.031(4) Uani 0.25 1 d D U P A -2
F8 F 0.8095(10) 0.4131(3) 0.1764(3) 0.037(4) Uani 0.25 1 d D U P A -2
C13 C 0.1250 0.1250 0.1250 0.143(6) Uani 1 4 d DS TU P . .
O1 O 0.1250 0.1250 0.0869(2) 0.193(5) Uani 1 2 d DS TU P B .
C14 C 0.111(3) 0.1705(7) 0.1449(9) 0.115(7) Uani 0.25 1 d D U P B -1

loop_
_atom_site_aniso_label
_atom_site_aniso_U_11
_atom_site_aniso_U_22
_atom_site_aniso_U_33
_atom_site_aniso_U_23
_atom_site_aniso_U_13
_atom_site_aniso_U_12
Au1 0.01642(9) 0.01485(9) 0.01579(10) -0.00174(6) 0.00225(6) -0.00198(6)
Au2 0.01418(11) 0.01357(12) 0.02388(14) 0.00409(10) 0.000 0.000
S1 0.0185(5) 0.0204(6) 0.0188(6) 0.0052(4) 0.0002(4) 0.0021(4)
C1 0.022(2) 0.0078(19) 0.012(2) 0.0044(16) 0.0034(16) 0.0010(16)
N1 0.0161(16) 0.0158(17) 0.0131(18) 0.0001(14) 0.0029(14) -0.0005(13)
C2 0.019(2) 0.019(2) 0.017(2) 0.0052(18) 0.0010(17) 0.0013(17)
C3 0.018(2) 0.015(2) 0.020(2) 0.0043(17) 0.0042(17) 0.0001(16)
N2 0.0214(17) 0.0106(17) 0.0142(18) -0.0005(14) 0.0018(14) 0.0021(14)
C4 0.025(2) 0.011(2) 0.017(2) -0.0023(17) -0.0002(17) -0.0010(17)
C5 0.016(2) 0.020(2) 0.017(2) -0.0034(17) 0.0003(17) -0.0047(17)
C6 0.022(2) 0.020(2) 0.027(3) 0.008(2) 0.0001(19) -0.0062(18)
C7 0.020(2) 0.032(3) 0.042(3) 0.009(2) -0.002(2) -0.009(2)
C8 0.021(2) 0.040(3) 0.038(3) 0.006(2) 0.013(2) 0.000(2)
C9 0.025(2) 0.028(3) 0.029(3) 0.000(2) 0.008(2) 0.0013(19)
C10 0.032(2) 0.018(2) 0.017(2) -0.0072(18) 0.0034(18) -0.0028(18)
C11 0.059(3) 0.034(3) 0.024(3) -0.004(2) -0.019(2) 0.005(3)
C12 0.046(3) 0.022(2) 0.030(3) -0.007(2) 0.013(2) 0.000(2)
P1 0.0302(9) 0.0162(8) 0.0206(8) 0.000 0.000 -0.0075(7)
F1 0.030(5) 0.057(7) 0.018(4) 0.000 0.000 -0.001(5)
F2 0.060(7) 0.050(7) 0.022(4) 0.000 0.000 -0.024(5)
F3 0.039(4) 0.020(4) 0.074(8) 0.008(5) -0.025(6) 0.000(3)
F4 0.0343(14) 0.0230(14) 0.0384(16) -0.0060(12) 0.0041(12) -0.0124(11)
F5 0.022(7) 0.015(7) 0.054(12) -0.012(8) 0.012(7) -0.003(5)
F6 0.035(7) 0.032(7) 0.031(6) 0.019(5) 0.003(5) -0.003(6)
F7 0.036(8) 0.034(8) 0.024(6) -0.003(5) -0.005(5) -0.004(6)
F8 0.044(7) 0.026(7) 0.040(8) -0.016(6) 0.004(7) 0.004(5)
C13 0.115(7) 0.163(8) 0.150(8) 0.000 0.000 0.000
O1 0.156(7) 0.224(8) 0.200(8) 0.000 0.000 0.014(6)
C14 0.103(9) 0.118(10) 0.125(10) 0.003(7) -0.008(7) -0.003(7)

loop_
_atom_type_symbol
_atom_type_description
_atom_type_scat_dispersion_real
_atom_type_scat_dispersion_imag
_atom_type_scat_source
C C 0.0033 0.0016 'International Tables Vol C Tables 4.2.6.8 and 6.1.1.4'
H H 0.0000 0.0000 'International Tables Vol C Tables 4.2.6.8 and 6.1.1.4'
N N 0.0061 0.0033 'International Tables Vol C Tables 4.2.6.8 and 6.1.1.4'
F F 0.0171 0.0103 'International Tables Vol C Tables 4.2.6.8 and 6.1.1.4'
P P 0.1023 0.0942 'International Tables Vol C Tables 4.2.6.8 and 6.1.1.4'
S S 0.1246 0.1234 'International Tables Vol C Tables 4.2.6.8 and 6.1.1.4'
Au Au -2.0133 8.8022 'International Tables Vol C Tables 4.2.6.8 and 6.1.1.4'
O O 0.0106 0.0060 'International Tables Vol C Tables 4.2.6.8 and 6.1.1.4'

loop_
_geom_angle_atom_site_label_1
_geom_angle_atom_site_label_2
_geom_angle_atom_site_label_3
_geom_angle
_geom_angle_site_symmetry_1
_geom_angle_site_symmetry_3
_geom_angle_publ_flag
C1 Au1 S1 173.66(11) . 4_655 ?
S1 Au2 S1 177.55(5) . 3 ?
C5 S1 Au2 108.38(13) . . ?
C5 S1 Au1 106.66(12) . 4_655 ?
Au2 S1 Au1 96.60(4) . 4_655 ?
N1 C1 N2 107.5(3) . . ?
N1 C1 Au1 125.2(3) . . ?
N2 C1 Au1 126.9(3) . . ?
C1 N1 C2 110.3(3) . . ?
C1 N1 C4 125.9(3) . . ?
C2 N1 C4 123.7(3) . . ?
N1 C2 C6 131.1(4) . . ?
N1 C2 C3 106.3(3) . . ?
C6 C2 C3 122.5(4) . . ?
C9 C3 N2 133.6(4) . . ?
C9 C3 C2 120.6(4) . . ?
N2 C3 C2 105.8(3) . . ?
C1 N2 C3 110.1(3) . . ?
C1 N2 C10 121.9(3) . . ?
C3 N2 C10 127.5(3) . . ?
N1 C4 C5 114.1(3) . . ?
N1 C4 H1 108.7 . . ?
C5 C4 H1 108.7 . . ?
N1 C4 H2 108.7 . . ?
C5 C4 H2 108.7 . . ?
H1 C4 H2 107.6 . . ?
C4 C5 S1 117.8(3) . . ?
C4 C5 H3 107.8 . . ?
S1 C5 H3 107.8 . . ?
C4 C5 H4 107.8 . . ?
S1 C5 H4 107.8 . . ?
H3 C5 H4 107.2 . . ?
C7 C6 C2 116.0(4) . . ?
C7 C6 H5 122.0 . . ?
C2 C6 H5 122.0 . . ?
C6 C7 C8 121.9(4) . . ?
C6 C7 H6 119.0 . . ?
C8 C7 H6 119.0 . . ?
C9 C8 C7 122.3(4) . . ?
C9 C8 H7 118.8 . . ?
C7 C8 H7 118.8 . . ?
C8 C9 C3 116.6(4) . . ?
C8 C9 H8 121.7 . . ?
C3 C9 H8 121.7 . . ?
N2 C10 C11 109.7(3) . . ?
N2 C10 C12 113.0(3) . . ?
C11 C10 C12 112.1(4) . . ?
N2 C10 H9 107.3 . . ?
C11 C10 H9 107.3 . . ?
C12 C10 H9 107.3 . . ?
C10 C11 H10 109.5 . . ?
C10 C11 H11 109.5 . . ?
H10 C11 H11 109.5 . . ?
C10 C11 H12 109.5 . . ?
H10 C11 H12 109.5 . . ?
H11 C11 H12 109.5 . . ?
C10 C12 H13 109.5 . . ?
C10 C12 H14 109.5 . . ?
H13 C12 H14 109.5 . . ?
C10 C12 H15 109.5 . . ?
H13 C12 H15 109.5 . . ?
H14 C12 H15 109.5 . . ?
F8 P1 F8 122.8(7) . 14_655 ?
F8 P1 F7 145.3(6) . 14_655 ?
F8 P1 F7 92.0(4) 14_655 14_655 ?
F8 P1 F7 92.0(4) . . ?
F8 P1 F7 145.3(6) 14_655 . ?
F7 P1 F7 53.3(7) 14_655 . ?
F8 P1 F4 91.4(5) . . ?
F8 P1 F4 88.3(5) 14_655 . ?
F1 P1 F4 90.28(10) . . ?
F7 P1 F4 89.0(4) 14_655 . ?
F7 P1 F4 91.5(4) . . ?
F8 P1 F4 88.3(5) . 14_655 ?
F8 P1 F4 91.4(5) 14_655 14_655 ?
F1 P1 F4 90.28(10) . 14_655 ?
F7 P1 F4 91.5(4) 14_655 14_655 ?
F7 P1 F4 89.0(4) . 14_655 ?
F4 P1 F4 179.4(2) . 14_655 ?
F1 P1 F3 91.1(2) . 14_655 ?
F4 P1 F3 89.4(3) . 14_655 ?
F4 P1 F3 90.6(3) 14_655 14_655 ?
F1 P1 F3 91.1(2) . . ?
F4 P1 F3 90.6(3) . . ?
F4 P1 F3 89.4(3) 14_655 . ?
F3 P1 F3 177.8(5) 14_655 . ?
F8 P1 F5 177.3(6) . . ?
F8 P1 F5 55.8(5) 14_655 . ?
F7 P1 F5 36.3(5) 14_655 . ?
F7 P1 F5 89.5(5) . . ?
F4 P1 F5 90.7(4) . . ?
F4 P1 F5 89.5(4) 14_655 . ?
F1 P1 F2 180.0 . . ?
F4 P1 F2 89.72(10) . . ?
F4 P1 F2 89.72(10) 14_655 . ?
F3 P1 F2 88.9(2) 14_655 . ?
F3 P1 F2 88.9(2) . . ?
F8 P1 F6 90.3(5) . . ?
F8 P1 F6 32.5(5) 14_655 . ?
F7 P1 F6 124.4(5) 14_655 . ?
F7 P1 F6 177.0(5) . . ?
F4 P1 F6 90.4(4) . . ?
F4 P1 F6 89.1(4) 14_655 . ?
F5 P1 F6 88.1(4) . . ?
O1 C13 O1 180.0 3 . ?
O1 C13 C14 62.8(14) 3 . ?
O1 C13 C14 117.2(14) . . ?

loop_
_geom_bond_atom_site_label_1
_geom_bond_atom_site_label_2
_geom_bond_distance
_geom_bond_site_symmetry_2
_geom_bond_publ_flag
Au1 C1 2.010(4) . ?
Au1 S1 2.3036(12) 4_655 ?
Au2 S1 2.2855(11) . ?
Au2 S1 2.2855(11) 3 ?
S1 C5 1.835(4) . ?
S1 Au1 2.3036(12) 4_655 ?
C1 N1 1.348(5) . ?
C1 N2 1.349(5) . ?
N1 C2 1.391(5) . ?
N1 C4 1.458(5) . ?
C2 C6 1.395(5) . ?
C2 C3 1.403(6) . ?
C3 C9 1.393(5) . ?
C3 N2 1.401(5) . ?
N2 C10 1.484(5) . ?
C4 C5 1.518(5) . ?
C4 H1 0.9900 . ?
C4 H2 0.9900 . ?
C5 H3 0.9900 . ?
C5 H4 0.9900 . ?
C6 C7 1.373(6) . ?
C6 H5 0.9500 . ?
C7 C8 1.400(7) . ?
C7 H6 0.9500 . ?
C8 C9 1.377(6) . ?
C8 H7 0.9500 . ?
C9 H8 0.9500 . ?
C10 C11 1.514(6) . ?
C10 C12 1.522(6) . ?
C10 H9 1.0000 . ?
C11 H10 0.9800 . ?
C11 H11 0.9800 . ?
C11 H12 0.9800 . ?
C12 H13 0.9800 . ?
C12 H14 0.9800 . ?
C12 H15 0.9800 . ?
P1 F8 1.579(7) . ?
P1 F8 1.579(7) 14_655 ?
P1 F1 1.579(6) . ?
P1 F7 1.592(7) 14_655 ?
P1 F7 1.592(7) . ?
P1 F4 1.600(2) . ?
P1 F4 1.600(2) 14_655 ?
P1 F3 1.603(5) 14_655 ?
P1 F3 1.603(5) . ?
P1 F5 1.607(7) . ?
P1 F2 1.608(6) . ?
P1 F6 1.615(7) . ?
C13 O1 1.335(8) 3 ?
C13 O1 1.335(8) . ?
C13 C14 1.523(10) . ?

loop_
_geom_hbond_atom_site_label_D
_geom_hbond_atom_site_label_H
_geom_hbond_atom_site_label_A
_geom_hbond_distance_DH
_geom_hbond_distance_HA
_geom_hbond_distance_DA
_geom_hbond_angle_DHA
_geom_hbond_site_symmetry_A
C4 H2 F4 0.99 2.45 3.114(4) 124.1 .
C4 H2 F5 0.99 2.32 3.155(12) 142.0 .
C4 H2 F7 0.99 2.38 3.353(11) 166.4 14_655
C5 H3 F3 0.99 2.61 3.167(8) 115.6 .
C5 H3 F8 0.99 2.61 3.353(11) 132.1 14_655
C6 H5 F5 0.95 2.58 3.424(9) 148.7 .
C9 H8 F2 0.95 2.36 3.151(6) 140.9 19_755
C9 H8 F6 0.95 2.43 3.147(11) 132.2 32
C11 H11 F1 0.98 2.59 3.568(6) 173.4 29_655
C12 H13 F6 0.98 2.43 3.163(9) 131.0 19_755
C12 H15 S1 0.98 2.87 3.603(5) 132.1 3

loop_
_geom_torsion_atom_site_label_1
_geom_torsion_atom_site_label_2
_geom_torsion_atom_site_label_3
_geom_torsion_atom_site_label_4
_geom_torsion
_geom_torsion_site_symmetry_1
_geom_torsion_site_symmetry_2
_geom_torsion_site_symmetry_3
_geom_torsion_site_symmetry_4
_geom_torsion_publ_flag
N2 C1 N1 C2 0.6(4) . . . . ?
Au1 C1 N1 C2 -172.9(3) . . . . ?
N2 C1 N1 C4 177.5(3) . . . . ?
Au1 C1 N1 C4 4.0(5) . . . . ?
C1 N1 C2 C6 176.4(4) . . . . ?
C4 N1 C2 C6 -0.6(6) . . . . ?
C1 N1 C2 C3 -0.1(4) . . . . ?
C4 N1 C2 C3 -177.1(3) . . . . ?
N1 C2 C3 C9 178.4(4) . . . . ?
C6 C2 C3 C9 1.6(6) . . . . ?
N1 C2 C3 N2 -0.4(4) . . . . ?
C6 C2 C3 N2 -177.3(4) . . . . ?
N1 C1 N2 C3 -0.9(4) . . . . ?
Au1 C1 N2 C3 172.5(3) . . . . ?
N1 C1 N2 C10 -173.3(3) . . . . ?
Au1 C1 N2 C10 0.1(5) . . . . ?
C9 C3 N2 C1 -177.8(4) . . . . ?
C2 C3 N2 C1 0.9(4) . . . . ?
C9 C3 N2 C10 -6.0(7) . . . . ?
C2 C3 N2 C10 172.7(3) . . . . ?
C1 N1 C4 C5 110.7(4) . . . . ?
C2 N1 C4 C5 -72.8(4) . . . . ?
N1 C4 C5 S1 -74.9(4) . . . . ?
Au2 S1 C5 C4 51.1(3) . . . . ?
Au1 S1 C5 C4 -51.9(3) 4_655 . . . ?
N1 C2 C6 C7 -177.8(4) . . . . ?
C3 C2 C6 C7 -1.8(6) . . . . ?
C2 C6 C7 C8 0.8(6) . . . . ?
C6 C7 C8 C9 0.4(7) . . . . ?
C7 C8 C9 C3 -0.7(7) . . . . ?
N2 C3 C9 C8 178.3(4) . . . . ?
C2 C3 C9 C8 -0.3(6) . . . . ?
C1 N2 C10 C11 91.5(4) . . . . ?
C3 N2 C10 C11 -79.5(5) . . . . ?
C1 N2 C10 C12 -142.7(4) . . . . ?
C3 N2 C10 C12 46.3(5) . . . . ?
